data_7124104
loop_
_publ_author_name
'Kamal, Fadwa'
'Colombel-Rouen, Sophie'
'DUMAS, Adrien'
'Guegan, Jean Paul'
'Roisnel, Thierry'
'Dorcet, Vincent'
'Basle, Olivier'
'Rouen, Mathieu'
'Mauduit, Marc'

_publ_section_title
;
 Activation of olefin metathesis complexes containing unsymmetrical
 unsaturated N-heterocyclic carbenes by copper and gold transmetalation
;
_journal_name_full 'Chemical Communications'
_journal_paper_doi 10.1039/C9CC05776E
_journal_year 2019
_chemical_compound_source 'synthesis as described'
_chemical_formula_moiety 'C56 H64 Cl2 N4 Ru'
_chemical_formula_sum 'C56 H64 Cl2 N4 Ru'
_chemical_formula_weight 965.08
_space_group_crystal_system monoclinic
_space_group_IT_number 14
_space_group_name_Hall '-P 2ybc'
_space_group_name_H-M_alt 'P 1 21/c 1'
_symmetry_space_group_name_Hall '-P 2ybc'
_symmetry_space_group_name_H-M 'P 1 21/c 1'
_atom_sites_solution_hydrogens geom
_atom_sites_solution_primary dual
_atom_sites_solution_secondary difmap
_audit_update_record
;
2019-07-05 deposited with the CCDC.    2019-09-02 downloaded from the CCDC.
;
_cell_angle_alpha 90
_cell_angle_beta 104.021(4)
_cell_angle_gamma 90
_cell_formula_units_Z 8
_cell_length_a 19.709(2)
_cell_length_b 35.361(4)
_cell_length_c 16.4229(17)
_cell_measurement_reflns_used 9340
_cell_measurement_temperature 150
_cell_measurement_theta_max 27.4846
_cell_measurement_theta_min 2.5201
_cell_measurement_wavelength 0.71073
_cell_volume 11105(2)
_computing_cell_refinement 'APEX3 (Bruker, 2015)'
_computing_data_collection 'SAINT (Bruker, 2014)'
_computing_data_reduction 'SAINT (Bruker, 2014)'
_computing_molecular_graphics 'SXGRAPH (L. Farrugia, 1999), Mercury (CSD, 2016)'
_computing_publication_material 'CRYSCALC (T. Roisnel, local program, 2019)'
_computing_structure_refinement 'SHELXL-2018_3 (Sheldrick, 2018)'
_computing_structure_solution 'SHELXT (G. Sheldrick, 2015)'
_diffrn_ambient_temperature 150
_diffrn_detector '(CMOS) PHOTON 100'
_diffrn_detector_area_resol_mean 10.4167
_diffrn_measured_fraction_theta_full 0.997
_diffrn_measured_fraction_theta_max 0.993
_diffrn_measurement_device_type 'D8 VENTURE Bruker AXS'
_diffrn_measurement_method 'rotation images'
_diffrn_radiation_monochromator 'multilayer monochromator'
_diffrn_radiation_probe x-ray
_diffrn_radiation_source 'Incoatec microfocus sealed tube'
_diffrn_radiation_type MoK\a
_diffrn_radiation_wavelength 0.71073
_diffrn_reflns_av_R_equivalents 0.0372
_diffrn_reflns_av_unetI/netI 0.0368
_diffrn_reflns_limit_h_max 25
_diffrn_reflns_limit_h_min -25
_diffrn_reflns_limit_k_max 45
_diffrn_reflns_limit_k_min -45
_diffrn_reflns_limit_l_max 21
_diffrn_reflns_limit_l_min -21
_diffrn_reflns_number 97591
_diffrn_reflns_theta_full 25.242
_diffrn_reflns_theta_max 27.510
_diffrn_reflns_theta_min 2.149
_diffrn_source_current 1.0
_diffrn_source_voltage 50.0
_exptl_absorpt_coefficient_mu 0.415
_exptl_absorpt_correction_T_max 0.936
_exptl_absorpt_correction_T_min 0.791
_exptl_absorpt_correction_type multi-scan
_exptl_absorpt_process_details
;
  [Sheldrick, G.M. (2014). SADABS Bruker AXS Inc., Madison, Wisconsin, USA]
;
_exptl_crystal_colour red
_exptl_crystal_density_diffrn 1.155
_exptl_crystal_description prism
_exptl_crystal_F_000 4048
_exptl_crystal_size_max 0.320
_exptl_crystal_size_mid 0.210
_exptl_crystal_size_min 0.160
_refine_diff_density_max 2.850
_refine_diff_density_min -1.597
_refine_diff_density_rms 0.125
_refine_ls_extinction_method none
_refine_ls_goodness_of_fit_ref 1.036
_refine_ls_hydrogen_treatment constr
_refine_ls_matrix_type full
_refine_ls_number_parameters 1016
_refine_ls_number_reflns 25363
_refine_ls_number_restraints 2
_refine_ls_restrained_S_all 1.037
_refine_ls_R_factor_all 0.0843
_refine_ls_R_factor_gt 0.0745
_refine_ls_shift/su_max 0.025
_refine_ls_shift/su_mean 0.001
_refine_ls_structure_factor_coef Fsqd
_refine_ls_weighting_details 'w=1/[\s^2^(Fo^2^)+(0.0855P)^2^+56.9186P] where P=(Fo^2^+2Fc^2^)/3'
_refine_ls_weighting_scheme calc
_refine_ls_wR_factor_gt 0.1900
_refine_ls_wR_factor_ref 0.1981
_reflns_Friedel_coverage 0.000
_reflns_number_gt 21968
_reflns_number_total 25363
_reflns_threshold_expression >2sigma(I)
_cod_data_source_file c9cc05776e2.cif
_cod_data_source_block FK446
_cod_database_code 7124104

loop_
_space_group_symop_operation_xyz
'x, y, z'
'-x, y+1/2, -z+1/2'
'-x, -y, -z'
'x, -y-1/2, z-1/2'

loop_
_atom_site_label
_atom_site_type_symbol
_atom_site_fract_x
_atom_site_fract_y
_atom_site_fract_z
_atom_site_U_iso_or_equiv
_atom_site_adp_type
_atom_site_occupancy
_atom_site_site_symmetry_order
_atom_site_calc_flag
_atom_site_refinement_flags_posn
_atom_site_refinement_flags_adp
Ru1 Ru 0.09222(2) 0.60361(2) 0.36433(2) 0.01975(9) Uani 1 1 d . .
Cl1 Cl -0.00661(6) 0.56654(4) 0.37766(8) 0.0397(3) Uani 1 1 d . .
Cl2 Cl 0.19551(6) 0.64192(3) 0.40129(8) 0.0370(3) Uani 1 1 d . .
C1 C 0.0361(2) 0.64900(13) 0.3981(3) 0.0293(9) Uani 1 1 d . .
N2 N -0.0030(2) 0.67729(12) 0.3533(2) 0.0401(10) Uani 1 1 d . .
C3 C -0.0183(3) 0.68472(13) 0.2638(3) 0.0362(11) Uani 1 1 d . .
C4 C 0.0248(3) 0.70880(14) 0.2335(4) 0.0461(13) Uani 1 1 d . .
C5 C 0.0059(4) 0.71714(16) 0.1476(4) 0.0544(16) Uani 1 1 d . .
H5 H 0.034907 0.733408 0.124779 0.065 Uiso 1 1 calc R U
C6 C -0.0534(4) 0.70254(16) 0.0954(3) 0.0493(15) Uani 1 1 d . .
C7 C -0.0957(3) 0.67948(16) 0.1290(4) 0.0481(13) Uani 1 1 d . .
H7 H -0.137115 0.669573 0.093090 0.058 Uiso 1 1 calc R U
C8 C -0.0798(3) 0.67011(15) 0.2142(3) 0.0411(12) Uani 1 1 d . .
C9 C 0.0900(4) 0.72522(18) 0.2902(5) 0.0672(19) Uani 1 1 d . .
H9A H 0.113600 0.741536 0.257396 0.101 Uiso 1 1 calc R U
H9B H 0.077305 0.740107 0.334593 0.101 Uiso 1 1 calc R U
H9C H 0.121506 0.704666 0.315450 0.101 Uiso 1 1 calc R U
C10 C -0.0718(5) 0.7110(2) 0.0023(4) 0.071(2) Uani 1 1 d . .
H10A H -0.115592 0.698210 -0.024580 0.106 Uiso 1 1 calc R U
H10B H -0.077370 0.738338 -0.006416 0.106 Uiso 1 1 calc R U
H10C H -0.034240 0.701884 -0.022389 0.106 Uiso 1 1 calc R U
C11 C -0.1272(3) 0.6449(2) 0.2500(4) 0.0578(16) Uani 1 1 d . .
H11A H -0.167698 0.637579 0.205277 0.087 Uiso 1 1 calc R U
H11B H -0.101475 0.622219 0.274092 0.087 Uiso 1 1 calc R U
H11C H -0.143089 0.658592 0.293842 0.087 Uiso 1 1 calc R U
C12 C -0.0339(4) 0.69927(19) 0.4046(3) 0.0559(17) Uani 1 1 d . .
H12 H -0.063333 0.720592 0.387934 0.067 Uiso 1 1 calc R U
C13 C -0.0143(3) 0.68473(19) 0.4814(3) 0.0557(17) Uani 1 1 d . .
H13 H -0.027437 0.693618 0.530017 0.067 Uiso 1 1 calc R U
N14 N 0.0287(2) 0.65417(13) 0.4772(2) 0.0387(10) Uani 1 1 d . .
C15 C 0.0587(3) 0.62898(17) 0.5490(3) 0.0417(12) Uani 1 1 d . .
H15 H 0.078311 0.606931 0.524217 0.050 Uiso 1 1 calc R U
C16 C -0.0014(3) 0.61275(19) 0.5827(3) 0.0478(14) Uani 1 1 d . .
H16A H -0.031705 0.597356 0.537961 0.057 Uiso 1 1 calc R U
H16B H -0.030002 0.634044 0.595074 0.057 Uiso 1 1 calc R U
C17 C 0.0210(3) 0.58813(19) 0.6623(3) 0.0479(13) Uani 1 1 d . .
H17A H -0.008969 0.565286 0.654710 0.057 Uiso 1 1 calc R U
H17B H 0.069661 0.579639 0.667310 0.057 Uiso 1 1 calc R U
C18 C 0.0172(4) 0.6070(2) 0.7443(4) 0.0562(16) Uani 1 1 d . .
H18A H -0.031459 0.615814 0.738670 0.067 Uiso 1 1 calc R U
H18B H 0.026855 0.587575 0.789003 0.067 Uiso 1 1 calc R U
C19 C 0.0647(5) 0.6395(3) 0.7731(4) 0.087(3) Uani 1 1 d . .
H19A H 0.060077 0.647061 0.829542 0.104 Uiso 1 1 calc R U
H19B H 0.113385 0.630788 0.779094 0.104 Uiso 1 1 calc R U
C20 C 0.0538(5) 0.6736(2) 0.7190(6) 0.082(2) Uani 1 1 d . .
H20A H 0.056245 0.696069 0.755487 0.098 Uiso 1 1 calc R U
H20B H 0.005868 0.672491 0.682403 0.098 Uiso 1 1 calc R U
C21 C 0.1060(4) 0.67947(19) 0.6622(5) 0.0628(17) Uani 1 1 d . .
H21A H 0.088525 0.700742 0.623563 0.075 Uiso 1 1 calc R U
H21B H 0.151461 0.687384 0.698599 0.075 Uiso 1 1 calc R U
C22 C 0.1192(3) 0.64613(18) 0.6097(4) 0.0476(13) Uani 1 1 d . .
H22A H 0.153389 0.654316 0.577984 0.057 Uiso 1 1 calc R U
H22B H 0.141858 0.625979 0.648795 0.057 Uiso 1 1 calc R U
C31 C 0.1603(2) 0.55643(11) 0.3730(2) 0.0199(7) Uani 1 1 d . .
N32 N 0.18465(18) 0.54007(10) 0.3119(2) 0.0233(7) Uani 1 1 d . .
C33 C 0.1603(2) 0.54365(12) 0.2224(2) 0.0250(8) Uani 1 1 d . .
C34 C 0.1025(2) 0.52258(14) 0.1814(3) 0.0328(10) Uani 1 1 d . .
C35 C 0.0839(3) 0.52338(16) 0.0940(3) 0.0406(11) Uani 1 1 d . .
H35 H 0.043929 0.509672 0.064827 0.049 Uiso 1 1 calc R U
C36 C 0.1226(3) 0.54380(17) 0.0484(3) 0.0439(12) Uani 1 1 d . .
C37 C 0.1803(3) 0.56366(16) 0.0915(3) 0.0398(11) Uani 1 1 d . .
H37 H 0.207222 0.577379 0.060669 0.048 Uiso 1 1 calc R U
C38 C 0.2005(2) 0.56425(14) 0.1788(3) 0.0310(9) Uani 1 1 d . .
C39 C 0.0609(3) 0.49940(16) 0.2298(3) 0.0435(12) Uani 1 1 d . .
H39A H 0.081453 0.502225 0.290148 0.065 Uiso 1 1 calc R U
H39B H 0.012392 0.508261 0.216582 0.065 Uiso 1 1 calc R U
H39C H 0.062113 0.472709 0.214171 0.065 Uiso 1 1 calc R U
C40 C 0.1011(4) 0.5437(3) -0.0461(3) 0.073(2) Uani 1 1 d . .
H40A H 0.059133 0.528115 -0.065014 0.109 Uiso 1 1 calc R U
H40B H 0.091106 0.569640 -0.066477 0.109 Uiso 1 1 calc R U
H40C H 0.139117 0.533291 -0.068180 0.109 Uiso 1 1 calc R U
C41 C 0.2624(3) 0.58636(17) 0.2248(3) 0.0424(12) Uani 1 1 d . .
H41A H 0.268142 0.583242 0.285359 0.064 Uiso 1 1 calc R U
H41B H 0.304446 0.577190 0.209087 0.064 Uiso 1 1 calc R U
H41C H 0.255420 0.613177 0.210093 0.064 Uiso 1 1 calc R U
C42 C 0.2373(3) 0.51042(14) 0.3410(3) 0.0325(10) Uani 1 1 d . .
H42A H 0.281205 0.515989 0.324125 0.039 Uiso 1 1 calc R U
H42B H 0.219678 0.485305 0.318829 0.039 Uiso 1 1 calc R U
C43 C 0.2480(2) 0.51220(12) 0.4353(3) 0.0255(8) Uani 1 1 d . .
H43A H 0.239083 0.487345 0.458404 0.031 Uiso 1 1 calc R U
H43B H 0.296050 0.520529 0.462875 0.031 Uiso 1 1 calc R U
N44 N 0.19566(17) 0.54052(9) 0.4459(2) 0.0217(6) Uani 1 1 d . .
C45 C 0.1808(2) 0.54105(11) 0.5270(2) 0.0222(8) Uani 1 1 d . .
C46 C 0.1324(2) 0.51457(12) 0.5431(3) 0.0252(8) Uani 1 1 d . .
C47 C 0.1269(3) 0.50995(13) 0.6258(3) 0.0327(10) Uani 1 1 d . .
H47 H 0.094521 0.492106 0.637555 0.039 Uiso 1 1 calc R U
C48 C 0.1676(3) 0.53082(14) 0.6909(3) 0.0329(10) Uani 1 1 d . .
C49 C 0.2147(2) 0.55712(13) 0.6734(3) 0.0280(9) Uani 1 1 d . .
H49 H 0.241883 0.571940 0.717757 0.034 Uiso 1 1 calc R U
C50 C 0.2229(2) 0.56215(12) 0.5918(3) 0.0249(8) Uani 1 1 d . .
C51 C 0.0908(2) 0.48945(13) 0.4755(3) 0.0317(9) Uani 1 1 d . .
H51A H 0.100389 0.496216 0.421546 0.048 Uiso 1 1 calc R U
H51B H 0.103977 0.463019 0.488688 0.048 Uiso 1 1 calc R U
H51C H 0.040825 0.492703 0.472260 0.048 Uiso 1 1 calc R U
C52 C 0.1600(3) 0.52521(19) 0.7799(3) 0.0512(15) Uani 1 1 d . .
H52A H 0.192449 0.542066 0.817892 0.077 Uiso 1 1 calc R U
H52B H 0.111954 0.531052 0.782281 0.077 Uiso 1 1 calc R U
H52C H 0.170793 0.498890 0.796847 0.077 Uiso 1 1 calc R U
C53 C 0.2788(2) 0.58848(14) 0.5766(3) 0.0323(9) Uani 1 1 d . .
H53A H 0.277568 0.588809 0.516601 0.048 Uiso 1 1 calc R U
H53B H 0.270302 0.614053 0.594922 0.048 Uiso 1 1 calc R U
H53C H 0.324722 0.579689 0.608384 0.048 Uiso 1 1 calc R U
C61 C 0.0638(3) 0.60946(15) 0.2487(3) 0.0471(14) Uani 1 1 d D .
C62 C 0.0858(3) 0.62836(14) 0.1819(2) 0.0706(8) Uani 1 1 d G .
C63 C 0.1443(2) 0.65102(14) 0.1875(2) 0.0706(8) Uani 1 1 d G .
H63 H 0.175284 0.655738 0.240562 0.085 Uiso 1 1 calc R U
C64 C 0.1576(2) 0.66677(13) 0.1154(3) 0.0706(8) Uani 1 1 d G .
H64 H 0.197665 0.682256 0.119154 0.085 Uiso 1 1 calc R U
C65 C 0.1123(3) 0.65987(14) 0.0377(2) 0.0706(8) Uani 1 1 d G .
H65 H 0.121431 0.670633 -0.011622 0.085 Uiso 1 1 calc R U
C66 C 0.0538(2) 0.63721(14) 0.0321(2) 0.0706(8) Uani 1 1 d G .
H66 H 0.022814 0.632492 -0.020992 0.085 Uiso 1 1 calc R U
C67 C 0.0405(2) 0.62146(13) 0.1042(3) 0.0706(8) Uani 1 1 d G .
C68 C -0.0182(4) 0.5972(2) 0.1165(4) 0.0683(19) Uani 1 1 d D .
C69 C -0.0052(4) 0.59000(19) 0.1973(4) 0.071(2) Uani 1 1 d D .
H69 H -0.034351 0.574651 0.222054 0.085 Uiso 1 1 calc R U
C70 C -0.0785(4) 0.5831(3) 0.0538(5) 0.163(3) Uani 1 1 d G .
C71 C -0.1376(5) 0.5714(3) 0.0790(4) 0.163(3) Uani 1 1 d G .
H71 H -0.138374 0.572445 0.136533 0.195 Uiso 1 1 calc R U
C72 C -0.1956(4) 0.5580(3) 0.0199(5) 0.163(3) Uani 1 1 d G .
H72 H -0.235981 0.550033 0.037042 0.195 Uiso 1 1 calc R U
C73 C -0.1945(4) 0.5564(3) -0.0644(5) 0.163(3) Uani 1 1 d G .
H73 H -0.234078 0.547337 -0.104753 0.195 Uiso 1 1 calc R U
C74 C -0.1353(5) 0.5681(3) -0.0895(4) 0.163(3) Uani 1 1 d G .
H74 H -0.134568 0.567051 -0.147058 0.195 Uiso 1 1 calc R U
C75 C -0.0774(4) 0.5815(3) -0.0304(5) 0.163(3) Uani 1 1 d G .
H75 H -0.036960 0.589463 -0.047568 0.195 Uiso 1 1 calc R U
Ru2 Ru 0.60677(2) 0.62320(2) 0.47860(2) 0.01843(8) Uani 1 1 d . .
Cl11 Cl 0.62056(5) 0.56318(3) 0.55009(7) 0.0303(2) Uani 1 1 d . .
Cl12 Cl 0.58938(6) 0.66857(3) 0.36702(7) 0.0317(2) Uani 1 1 d . .
C101 C 0.7016(2) 0.60994(11) 0.4475(3) 0.0216(7) Uani 1 1 d . .
N102 N 0.76868(18) 0.62246(10) 0.4754(2) 0.0257(7) Uani 1 1 d . .
C103 C 0.7955(2) 0.64853(12) 0.5431(3) 0.0266(8) Uani 1 1 d . .
C104 C 0.8178(2) 0.63413(13) 0.6247(3) 0.0303(9) Uani 1 1 d . .
C105 C 0.8460(2) 0.65935(14) 0.6890(3) 0.0338(10) Uani 1 1 d . .
H105 H 0.860434 0.650247 0.744989 0.041 Uiso 1 1 calc R U
C106 C 0.8536(2) 0.69758(13) 0.6733(3) 0.0351(10) Uani 1 1 d . .
C107 C 0.8330(2) 0.71046(13) 0.5913(3) 0.0345(10) Uani 1 1 d . .
H107 H 0.839473 0.736392 0.580061 0.041 Uiso 1 1 calc R U
C108 C 0.8032(2) 0.68647(13) 0.5249(3) 0.0296(9) Uani 1 1 d . .
C109 C 0.8117(3) 0.59257(13) 0.6423(3) 0.0355(10) Uani 1 1 d . .
H10D H 0.790798 0.579311 0.589837 0.053 Uiso 1 1 calc R U
H10E H 0.858327 0.582192 0.666696 0.053 Uiso 1 1 calc R U
H10F H 0.782115 0.589204 0.681862 0.053 Uiso 1 1 calc R U
C110 C 0.8830(3) 0.72450(16) 0.7449(4) 0.0498(14) Uani 1 1 d . .
H11D H 0.894526 0.710445 0.797868 0.075 Uiso 1 1 calc R U
H11E H 0.925270 0.736536 0.735686 0.075 Uiso 1 1 calc R U
H11F H 0.848078 0.743939 0.747350 0.075 Uiso 1 1 calc R U
C111 C 0.7788(3) 0.70129(14) 0.4367(3) 0.0368(10) Uani 1 1 d . .
H11G H 0.788551 0.728460 0.436146 0.055 Uiso 1 1 calc R U
H11H H 0.803673 0.688092 0.400160 0.055 Uiso 1 1 calc R U
H11I H 0.728447 0.696984 0.416458 0.055 Uiso 1 1 calc R U
C112 C 0.8133(2) 0.60513(15) 0.4326(3) 0.0367(11) Uani 1 1 d . .
H112 H 0.862117 0.609313 0.440883 0.044 Uiso 1 1 calc R U
C113 C 0.7734(2) 0.58132(15) 0.3773(3) 0.0371(11) Uani 1 1 d . .
H113 H 0.788753 0.565220 0.339033 0.045 Uiso 1 1 calc R U
N114 N 0.70575(18) 0.58473(10) 0.3868(2) 0.0268(7) Uani 1 1 d . .
C115 C 0.6456(2) 0.56360(13) 0.3354(3) 0.0298(9) Uani 1 1 d . .
H115 H 0.603958 0.570909 0.356692 0.036 Uiso 1 1 calc R U
C116 C 0.6294(4) 0.5754(2) 0.2435(4) 0.0637(7) Uani 1 1 d . .
H11J H 0.634586 0.603221 0.240947 0.076 Uiso 1 1 calc R U
H11K H 0.579924 0.569280 0.217428 0.076 Uiso 1 1 calc R U
C117 C 0.6768(4) 0.5564(2) 0.1893(4) 0.0637(7) Uani 1 1 d . .
H11L H 0.698709 0.576685 0.162884 0.076 Uiso 1 1 calc R U
H11M H 0.714855 0.542220 0.227543 0.076 Uiso 1 1 calc R U
C118 C 0.6383(4) 0.5296(2) 0.1206(4) 0.0637(7) Uani 1 1 d . .
H11N H 0.609549 0.544923 0.074599 0.076 Uiso 1 1 calc R U
H11O H 0.673494 0.516020 0.097683 0.076 Uiso 1 1 calc R U
C119 C 0.5941(4) 0.5022(2) 0.1451(4) 0.0637(7) Uani 1 1 d . .
H11P H 0.581234 0.484534 0.097106 0.076 Uiso 1 1 calc R U
H11Q H 0.550745 0.516076 0.146456 0.076 Uiso 1 1 calc R U
C120 C 0.6090(4) 0.4776(2) 0.2218(4) 0.0637(7) Uani 1 1 d . .
H12A H 0.658118 0.468938 0.232079 0.076 Uiso 1 1 calc R U
H12B H 0.578938 0.454903 0.209011 0.076 Uiso 1 1 calc R U
C122 C 0.6569(4) 0.52143(19) 0.3529(5) 0.0637(7) Uani 1 1 d . .
H12C H 0.661470 0.517125 0.413550 0.076 Uiso 1 1 calc R U
H12D H 0.701880 0.514163 0.340546 0.076 Uiso 1 1 calc R U
C121 C 0.5987(4) 0.4945(2) 0.3027(4) 0.0637(7) Uani 1 1 d . .
H12E H 0.593280 0.473435 0.340289 0.076 Uiso 1 1 calc R U
H12F H 0.554113 0.508726 0.289403 0.076 Uiso 1 1 calc R U
C131 C 0.4986(2) 0.63004(11) 0.4702(2) 0.0209(7) Uani 1 1 d . .
N132 N 0.44787(17) 0.61620(10) 0.4059(2) 0.0250(7) Uani 1 1 d . .
C133 C 0.4496(2) 0.58456(13) 0.3515(3) 0.0273(9) Uani 1 1 d . .
C134 C 0.4446(2) 0.59043(15) 0.2658(3) 0.0351(10) Uani 1 1 d . .
C135 C 0.4321(3) 0.55897(18) 0.2124(3) 0.0443(13) Uani 1 1 d . .
H135 H 0.429662 0.562409 0.154371 0.053 Uiso 1 1 calc R U
C136 C 0.4230(3) 0.52284(17) 0.2417(4) 0.0453(13) Uani 1 1 d . .
C137 C 0.4282(2) 0.51774(15) 0.3266(3) 0.0384(11) Uani 1 1 d . .
H137 H 0.423037 0.493089 0.347265 0.046 Uiso 1 1 calc R U
C138 C 0.4410(2) 0.54815(13) 0.3823(3) 0.0304(9) Uani 1 1 d . .
C139 C 0.4470(3) 0.62942(17) 0.2299(3) 0.0446(12) Uani 1 1 d . .
H13A H 0.456211 0.648024 0.275467 0.067 Uiso 1 1 calc R U
H13B H 0.484229 0.630571 0.199833 0.067 Uiso 1 1 calc R U
H13C H 0.401958 0.635049 0.190957 0.067 Uiso 1 1 calc R U
C140 C 0.4052(4) 0.4895(2) 0.1813(5) 0.073(2) Uani 1 1 d . .
H14A H 0.403677 0.498114 0.124138 0.109 Uiso 1 1 calc R U
H14B H 0.441036 0.469906 0.197566 0.109 Uiso 1 1 calc R U
H14C H 0.359548 0.479219 0.183420 0.109 Uiso 1 1 calc R U
C141 C 0.4414(2) 0.54176(13) 0.4730(3) 0.0337(10) Uani 1 1 d . .
H14D H 0.431693 0.515072 0.481647 0.051 Uiso 1 1 calc R U
H14E H 0.405505 0.557555 0.488126 0.051 Uiso 1 1 calc R U
H14F H 0.487436 0.548473 0.508385 0.051 Uiso 1 1 calc R U
C142 C 0.3773(2) 0.63076(15) 0.4038(3) 0.0347(10) Uani 1 1 d . .
H14G H 0.344698 0.609907 0.407762 0.042 Uiso 1 1 calc R U
H14H H 0.358184 0.645374 0.351935 0.042 Uiso 1 1 calc R U
C143 C 0.3898(2) 0.65587(14) 0.4804(3) 0.0354(10) Uani 1 1 d . .
H14I H 0.374578 0.682146 0.465080 0.043 Uiso 1 1 calc R U
H14J H 0.364925 0.646241 0.521829 0.043 Uiso 1 1 calc R U
N144 N 0.46641(18) 0.65370(10) 0.5135(2) 0.0272(7) Uani 1 1 d . .
C145 C 0.4926(2) 0.67142(12) 0.5935(3) 0.0263(8) Uani 1 1 d . .
C146 C 0.5020(2) 0.64979(13) 0.6666(3) 0.0316(9) Uani 1 1 d . .
C147 C 0.5198(3) 0.66801(14) 0.7437(3) 0.0386(11) Uani 1 1 d . .
H147 H 0.527279 0.653390 0.793592 0.046 Uiso 1 1 calc R U
C148 C 0.5271(3) 0.70723(15) 0.7498(3) 0.0415(12) Uani 1 1 d . .
C149 C 0.5158(3) 0.72810(14) 0.6761(3) 0.0390(11) Uani 1 1 d . .
H149 H 0.519925 0.754851 0.679441 0.047 Uiso 1 1 calc R U
C150 C 0.4987(2) 0.71092(13) 0.5969(3) 0.0309(9) Uani 1 1 d . .
C151 C 0.4925(3) 0.60741(13) 0.6624(3) 0.0371(10) Uani 1 1 d . .
H15A H 0.480115 0.599337 0.603522 0.056 Uiso 1 1 calc R U
H15B H 0.536156 0.595104 0.691613 0.056 Uiso 1 1 calc R U
H15C H 0.455022 0.600282 0.689166 0.056 Uiso 1 1 calc R U
C152 C 0.5479(4) 0.72611(19) 0.8344(4) 0.0641(19) Uani 1 1 d . .
H15D H 0.553358 0.706944 0.878586 0.096 Uiso 1 1 calc R U
H15E H 0.592236 0.739510 0.839593 0.096 Uiso 1 1 calc R U
H15F H 0.511539 0.744166 0.839936 0.096 Uiso 1 1 calc R U
C153 C 0.4868(3) 0.73455(14) 0.5186(3) 0.0406(11) Uani 1 1 d . .
H15G H 0.475410 0.718040 0.469241 0.061 Uiso 1 1 calc R U
H15H H 0.448041 0.752096 0.516988 0.061 Uiso 1 1 calc R U
H15I H 0.529342 0.748924 0.518544 0.061 Uiso 1 1 calc R U
C161 C 0.6400(2) 0.65721(13) 0.5644(3) 0.0315(9) Uani 1 1 d . .
C162 C 0.6652(3) 0.65372(16) 0.6565(3) 0.0405(11) Uani 1 1 d . .
C163 C 0.6737(3) 0.62331(18) 0.7077(4) 0.0526(14) Uani 1 1 d . .
H163 H 0.660574 0.598749 0.686169 0.063 Uiso 1 1 calc R U
C164 C 0.7036(4) 0.6292(2) 0.7969(5) 0.0686(19) Uani 1 1 d . .
H164 H 0.709904 0.608266 0.834095 0.082 Uiso 1 1 calc R U
C165 C 0.7221(4) 0.6636(2) 0.8269(4) 0.072(2) Uani 1 1 d . .
H165 H 0.741403 0.666619 0.885398 0.086 Uiso 1 1 calc R U
C166 C 0.7138(4) 0.6960(2) 0.7738(4) 0.0614(17) Uani 1 1 d . .
H166 H 0.728479 0.720330 0.795708 0.074 Uiso 1 1 calc R U
C167 C 0.6838(3) 0.69083(16) 0.6900(3) 0.0398(11) Uani 1 1 d . .
C168 C 0.6707(3) 0.71766(15) 0.6189(4) 0.0438(12) Uani 1 1 d . .
C169 C 0.6463(3) 0.69869(15) 0.5481(4) 0.0397(11) Uani 1 1 d . .
H169 H 0.634227 0.709935 0.493985 0.048 Uiso 1 1 calc R U
C170 C 0.6794(3) 0.75922(15) 0.6249(4) 0.0444(13) Uani 1 1 d . .
C171 C 0.6723(3) 0.77979(18) 0.6936(4) 0.0542(15) Uani 1 1 d . .
H171 H 0.663966 0.766839 0.740907 0.065 Uiso 1 1 calc R U
C172 C 0.6771(4) 0.81919(19) 0.6955(5) 0.068(2) Uani 1 1 d . .
H172 H 0.671434 0.832958 0.743030 0.082 Uiso 1 1 calc R U
C173 C 0.6903(5) 0.8378(2) 0.6270(5) 0.075(2) Uani 1 1 d . .
H173 H 0.694563 0.864577 0.627986 0.090 Uiso 1 1 calc R U
C174 C 0.6973(4) 0.81803(19) 0.5577(5) 0.068(2) Uani 1 1 d . .
H174 H 0.705540 0.831191 0.510556 0.082 Uiso 1 1 calc R U
C175 C 0.6925(3) 0.77907(17) 0.5561(4) 0.0540(15) Uani 1 1 d . .
H175 H 0.698187 0.765559 0.508169 0.065 Uiso 1 1 calc R U

loop_
_atom_site_aniso_label
_atom_site_aniso_U_11
_atom_site_aniso_U_22
_atom_site_aniso_U_33
_atom_site_aniso_U_23
_atom_site_aniso_U_13
_atom_site_aniso_U_12
Ru1 0.01945(15) 0.02174(16) 0.01834(15) 0.00275(11) 0.00511(11) 0.00107(11)
Cl1 0.0256(5) 0.0389(6) 0.0542(7) 0.0165(5) 0.0092(5) -0.0042(4)
Cl2 0.0257(5) 0.0304(5) 0.0519(7) 0.0022(5) 0.0039(5) -0.0063(4)
C1 0.031(2) 0.032(2) 0.027(2) 0.0026(17) 0.0102(17) 0.0075(17)
N2 0.057(3) 0.039(2) 0.0260(19) 0.0070(16) 0.0137(19) 0.024(2)
C3 0.055(3) 0.028(2) 0.027(2) 0.0075(17) 0.012(2) 0.019(2)
C4 0.067(4) 0.027(2) 0.048(3) 0.009(2) 0.019(3) 0.013(2)
C5 0.088(5) 0.030(3) 0.052(3) 0.020(2) 0.031(3) 0.017(3)
C6 0.081(4) 0.036(3) 0.036(3) 0.017(2) 0.023(3) 0.024(3)
C7 0.059(3) 0.042(3) 0.042(3) 0.013(2) 0.009(3) 0.019(3)
C8 0.051(3) 0.041(3) 0.034(2) 0.013(2) 0.015(2) 0.017(2)
C9 0.086(5) 0.033(3) 0.079(5) 0.010(3) 0.013(4) -0.003(3)
C10 0.119(6) 0.058(4) 0.038(3) 0.026(3) 0.022(4) 0.033(4)
C11 0.047(3) 0.071(4) 0.058(4) 0.027(3) 0.018(3) 0.015(3)
C12 0.073(4) 0.062(4) 0.035(3) 0.005(3) 0.018(3) 0.042(3)
C13 0.069(4) 0.069(4) 0.033(3) 0.005(3) 0.020(3) 0.040(3)
N14 0.044(2) 0.048(2) 0.0269(19) 0.0069(17) 0.0144(17) 0.0226(19)
C15 0.038(3) 0.057(3) 0.029(2) 0.011(2) 0.007(2) 0.021(2)
C16 0.035(3) 0.078(4) 0.031(3) 0.012(3) 0.009(2) 0.014(3)
C17 0.040(3) 0.069(4) 0.036(3) 0.011(3) 0.012(2) 0.008(3)
C18 0.060(4) 0.074(4) 0.037(3) 0.014(3) 0.017(3) 0.017(3)
C19 0.120(7) 0.112(7) 0.030(3) -0.010(4) 0.021(4) -0.022(6)
C20 0.118(7) 0.057(4) 0.083(5) -0.020(4) 0.049(5) -0.005(4)
C21 0.073(4) 0.047(3) 0.073(4) 0.002(3) 0.024(4) -0.002(3)
C22 0.035(3) 0.055(3) 0.051(3) 0.006(3) 0.009(2) 0.005(2)
C31 0.0203(17) 0.0215(18) 0.0187(17) -0.0014(14) 0.0061(14) -0.0047(14)
N32 0.0233(16) 0.0285(17) 0.0180(16) -0.0011(13) 0.0048(13) 0.0034(13)
C33 0.0261(19) 0.031(2) 0.0170(18) -0.0045(15) 0.0046(15) 0.0031(16)
C34 0.034(2) 0.037(2) 0.027(2) -0.0068(18) 0.0063(18) -0.0041(19)
C35 0.043(3) 0.048(3) 0.027(2) -0.011(2) 0.002(2) -0.005(2)
C36 0.051(3) 0.062(3) 0.019(2) -0.009(2) 0.009(2) 0.003(3)
C37 0.041(3) 0.058(3) 0.026(2) -0.001(2) 0.019(2) 0.003(2)
C38 0.025(2) 0.043(3) 0.027(2) -0.0008(18) 0.0095(17) 0.0023(18)
C39 0.047(3) 0.048(3) 0.032(2) -0.002(2) 0.003(2) -0.021(2)
C40 0.090(5) 0.108(6) 0.019(3) -0.009(3) 0.010(3) -0.006(5)
C41 0.028(2) 0.062(3) 0.036(3) 0.004(2) 0.006(2) -0.007(2)
C42 0.038(2) 0.037(2) 0.024(2) -0.0001(17) 0.0095(18) 0.0142(19)
C43 0.0228(19) 0.030(2) 0.0236(19) 0.0007(16) 0.0053(16) 0.0055(16)
N44 0.0220(16) 0.0239(16) 0.0198(16) 0.0025(12) 0.0065(13) 0.0045(13)
C45 0.0249(19) 0.0235(19) 0.0193(18) 0.0021(14) 0.0076(15) 0.0041(15)
C46 0.028(2) 0.0236(19) 0.025(2) 0.0034(15) 0.0091(16) 0.0040(16)
C47 0.037(2) 0.034(2) 0.031(2) 0.0088(18) 0.0163(19) 0.0017(19)
C48 0.038(2) 0.041(3) 0.023(2) 0.0091(18) 0.0135(18) 0.012(2)
C49 0.029(2) 0.034(2) 0.0201(19) -0.0015(16) 0.0048(16) 0.0079(17)
C50 0.0250(19) 0.0252(19) 0.0245(19) 0.0029(15) 0.0060(16) 0.0051(15)
C51 0.033(2) 0.028(2) 0.035(2) 0.0011(18) 0.0090(19) -0.0056(17)
C52 0.061(4) 0.070(4) 0.029(3) 0.012(2) 0.021(2) 0.015(3)
C53 0.031(2) 0.036(2) 0.030(2) -0.0053(18) 0.0056(18) -0.0077(18)
C61 0.068(4) 0.046(3) 0.026(2) 0.005(2) 0.008(2) 0.036(3)
C62 0.088(2) 0.0625(18) 0.0697(18) 0.0107(15) 0.0358(17) 0.0078(15)
C63 0.088(2) 0.0625(18) 0.0697(18) 0.0107(15) 0.0358(17) 0.0078(15)
C64 0.088(2) 0.0625(18) 0.0697(18) 0.0107(15) 0.0358(17) 0.0078(15)
C65 0.088(2) 0.0625(18) 0.0697(18) 0.0107(15) 0.0358(17) 0.0078(15)
C66 0.088(2) 0.0625(18) 0.0697(18) 0.0107(15) 0.0358(17) 0.0078(15)
C67 0.088(2) 0.0625(18) 0.0697(18) 0.0107(15) 0.0358(17) 0.0078(15)
C68 0.076(5) 0.063(4) 0.061(4) -0.008(3) 0.007(4) 0.013(4)
C69 0.083(5) 0.060(4) 0.071(5) 0.026(4) 0.022(4) 0.038(4)
C70 0.151(5) 0.207(6) 0.096(3) 0.005(4) -0.036(4) -0.070(5)
C71 0.151(5) 0.207(6) 0.096(3) 0.005(4) -0.036(4) -0.070(5)
C72 0.151(5) 0.207(6) 0.096(3) 0.005(4) -0.036(4) -0.070(5)
C73 0.151(5) 0.207(6) 0.096(3) 0.005(4) -0.036(4) -0.070(5)
C74 0.151(5) 0.207(6) 0.096(3) 0.005(4) -0.036(4) -0.070(5)
C75 0.151(5) 0.207(6) 0.096(3) 0.005(4) -0.036(4) -0.070(5)
Ru2 0.01797(15) 0.01662(15) 0.02146(15) -0.00175(11) 0.00627(11) -0.00218(11)
Cl11 0.0293(5) 0.0214(5) 0.0405(6) 0.0067(4) 0.0089(4) -0.0022(4)
Cl12 0.0295(5) 0.0312(5) 0.0345(5) 0.0098(4) 0.0081(4) -0.0008(4)
C101 0.0195(18) 0.0189(17) 0.0266(19) -0.0006(14) 0.0060(15) 0.0006(14)
N102 0.0205(16) 0.0273(18) 0.0307(18) -0.0048(14) 0.0092(14) -0.0020(13)
C103 0.0180(18) 0.028(2) 0.033(2) -0.0034(17) 0.0038(16) -0.0036(15)
C104 0.024(2) 0.026(2) 0.039(2) -0.0053(18) 0.0057(18) -0.0044(16)
C105 0.030(2) 0.037(2) 0.035(2) -0.0044(19) 0.0084(19) -0.0077(18)
C106 0.031(2) 0.031(2) 0.043(3) -0.011(2) 0.009(2) -0.0103(18)
C107 0.029(2) 0.024(2) 0.051(3) -0.0049(19) 0.012(2) -0.0080(17)
C108 0.0221(19) 0.031(2) 0.037(2) -0.0009(18) 0.0095(17) -0.0035(16)
C109 0.040(3) 0.025(2) 0.038(2) -0.0012(18) 0.004(2) -0.0024(19)
C110 0.053(3) 0.043(3) 0.053(3) -0.019(3) 0.010(3) -0.022(3)
C111 0.033(2) 0.038(3) 0.041(3) 0.000(2) 0.012(2) -0.0051(19)
C112 0.022(2) 0.045(3) 0.045(3) -0.010(2) 0.0126(19) 0.0035(19)
C113 0.026(2) 0.048(3) 0.040(3) -0.010(2) 0.0135(19) 0.008(2)
N114 0.0238(17) 0.0275(18) 0.0288(18) -0.0061(14) 0.0061(14) 0.0025(14)
C115 0.028(2) 0.029(2) 0.031(2) -0.0074(17) 0.0033(17) 0.0026(17)
C116 0.0723(17) 0.0545(14) 0.0590(15) -0.0123(12) 0.0053(13) -0.0042(12)
C117 0.0723(17) 0.0545(14) 0.0590(15) -0.0123(12) 0.0053(13) -0.0042(12)
C118 0.0723(17) 0.0545(14) 0.0590(15) -0.0123(12) 0.0053(13) -0.0042(12)
C119 0.0723(17) 0.0545(14) 0.0590(15) -0.0123(12) 0.0053(13) -0.0042(12)
C120 0.0723(17) 0.0545(14) 0.0590(15) -0.0123(12) 0.0053(13) -0.0042(12)
C122 0.0723(17) 0.0545(14) 0.0590(15) -0.0123(12) 0.0053(13) -0.0042(12)
C121 0.0723(17) 0.0545(14) 0.0590(15) -0.0123(12) 0.0053(13) -0.0042(12)
C131 0.0213(18) 0.0200(18) 0.0224(18) 0.0006(14) 0.0074(15) -0.0033(14)
N132 0.0187(16) 0.0280(17) 0.0285(18) -0.0043(14) 0.0063(14) -0.0006(13)
C133 0.0193(18) 0.035(2) 0.028(2) -0.0102(17) 0.0059(16) -0.0044(16)
C134 0.023(2) 0.051(3) 0.030(2) -0.006(2) 0.0045(17) -0.0019(19)
C135 0.035(3) 0.067(4) 0.029(2) -0.013(2) 0.005(2) 0.001(2)
C136 0.035(3) 0.050(3) 0.049(3) -0.020(2) 0.006(2) 0.000(2)
C137 0.027(2) 0.036(3) 0.051(3) -0.013(2) 0.008(2) -0.0038(19)
C138 0.0181(18) 0.032(2) 0.041(2) -0.0083(19) 0.0062(17) -0.0044(16)
C139 0.042(3) 0.057(3) 0.033(3) 0.007(2) 0.005(2) -0.006(2)
C140 0.073(5) 0.069(5) 0.072(5) -0.041(4) 0.008(4) -0.007(4)
C141 0.030(2) 0.029(2) 0.044(3) -0.0021(19) 0.012(2) -0.0047(18)
C142 0.0184(19) 0.043(3) 0.041(3) -0.005(2) 0.0040(18) 0.0032(18)
C143 0.021(2) 0.037(2) 0.050(3) -0.008(2) 0.0118(19) 0.0002(17)
N144 0.0229(17) 0.0285(18) 0.0333(19) -0.0050(15) 0.0128(15) -0.0023(14)
C145 0.026(2) 0.026(2) 0.031(2) -0.0060(16) 0.0144(17) -0.0008(16)
C146 0.035(2) 0.030(2) 0.034(2) -0.0055(18) 0.0163(19) -0.0045(18)
C147 0.056(3) 0.036(3) 0.029(2) -0.0063(19) 0.022(2) -0.005(2)
C148 0.051(3) 0.041(3) 0.038(3) -0.019(2) 0.022(2) -0.008(2)
C149 0.046(3) 0.028(2) 0.048(3) -0.012(2) 0.021(2) -0.004(2)
C150 0.031(2) 0.027(2) 0.039(2) -0.0049(18) 0.0181(19) 0.0004(17)
C151 0.048(3) 0.028(2) 0.039(3) -0.0010(19) 0.018(2) -0.005(2)
C152 0.102(6) 0.054(4) 0.043(3) -0.024(3) 0.029(3) -0.016(4)
C153 0.042(3) 0.030(2) 0.050(3) 0.005(2) 0.012(2) -0.001(2)
C161 0.0214(19) 0.036(2) 0.038(2) -0.0134(19) 0.0088(18) -0.0033(17)
C162 0.032(2) 0.053(3) 0.035(3) -0.010(2) 0.004(2) 0.006(2)
C163 0.058(4) 0.051(3) 0.051(3) -0.001(3) 0.018(3) 0.003(3)
C164 0.080(5) 0.072(5) 0.052(4) 0.010(3) 0.012(4) 0.007(4)
C165 0.095(6) 0.088(5) 0.029(3) -0.012(3) 0.008(3) 0.011(4)
C166 0.061(4) 0.079(5) 0.043(3) -0.020(3) 0.009(3) -0.003(3)
C167 0.031(2) 0.052(3) 0.036(3) -0.019(2) 0.009(2) -0.007(2)
C168 0.041(3) 0.037(3) 0.059(3) -0.016(2) 0.022(3) -0.006(2)
C169 0.037(3) 0.039(3) 0.047(3) -0.012(2) 0.018(2) -0.007(2)
C170 0.040(3) 0.035(3) 0.064(4) -0.014(2) 0.025(3) -0.010(2)
C171 0.057(4) 0.052(3) 0.059(4) -0.016(3) 0.025(3) -0.012(3)
C172 0.087(5) 0.047(4) 0.081(5) -0.037(3) 0.040(4) -0.017(3)
C173 0.109(6) 0.044(4) 0.083(5) -0.023(3) 0.045(5) -0.016(4)
C174 0.097(6) 0.047(4) 0.071(5) -0.009(3) 0.040(4) -0.011(4)
C175 0.065(4) 0.046(3) 0.057(4) -0.018(3) 0.026(3) -0.005(3)

loop_
_atom_type_symbol
_atom_type_description
_atom_type_scat_dispersion_real
_atom_type_scat_dispersion_imag
_atom_type_scat_source
C C 0.0033 0.0016 'International Tables Vol C Tables 4.2.6.8 and 6.1.1.4'
H H 0.0000 0.0000 'International Tables Vol C Tables 4.2.6.8 and 6.1.1.4'
Cl Cl 0.1484 0.1585 'International Tables Vol C Tables 4.2.6.8 and 6.1.1.4'
N N 0.0061 0.0033 'International Tables Vol C Tables 4.2.6.8 and 6.1.1.4'
Ru Ru -1.2594 0.8363 'International Tables Vol C Tables 4.2.6.8 and 6.1.1.4'

loop_
_geom_angle_atom_site_label_1
_geom_angle_atom_site_label_2
_geom_angle_atom_site_label_3
_geom_angle
C61 Ru1 C1 97.87(19)
C61 Ru1 C31 100.68(18)
C1 Ru1 C31 161.43(16)
C61 Ru1 Cl2 102.9(2)
C1 Ru1 Cl2 88.32(13)
C31 Ru1 Cl2 86.71(10)
C61 Ru1 Cl1 95.9(2)
C1 Ru1 Cl1 84.40(13)
C31 Ru1 Cl1 94.51(10)
Cl2 Ru1 Cl1 160.56(5)
N14 C1 N2 103.9(4)
N14 C1 Ru1 122.8(3)
N2 C1 Ru1 133.1(3)
C1 N2 C12 110.9(4)
C1 N2 C3 129.1(4)
C12 N2 C3 119.9(4)
C4 C3 C8 123.0(5)
C4 C3 N2 118.9(5)
C8 C3 N2 117.7(5)
C3 C4 C5 117.2(6)
C3 C4 C9 121.4(5)
C5 C4 C9 121.4(6)
C6 C5 C4 122.0(6)
C6 C5 H5 119.0
C4 C5 H5 119.0
C5 C6 C7 118.7(5)
C5 C6 C10 121.1(6)
C7 C6 C10 120.2(7)
C6 C7 C8 122.1(6)
C6 C7 H7 118.9
C8 C7 H7 118.9
C3 C8 C7 116.9(5)
C3 C8 C11 121.8(5)
C7 C8 C11 121.4(6)
C4 C9 H9A 109.5
C4 C9 H9B 109.5
H9A C9 H9B 109.5
C4 C9 H9C 109.5
H9A C9 H9C 109.5
H9B C9 H9C 109.5
C6 C10 H10A 109.5
C6 C10 H10B 109.5
H10A C10 H10B 109.5
C6 C10 H10C 109.5
H10A C10 H10C 109.5
H10B C10 H10C 109.5
C8 C11 H11A 109.5
C8 C11 H11B 109.5
H11A C11 H11B 109.5
C8 C11 H11C 109.5
H11A C11 H11C 109.5
H11B C11 H11C 109.5
C13 C12 N2 106.8(5)
C13 C12 H12 126.6
N2 C12 H12 126.6
C12 C13 N14 107.1(5)
C12 C13 H13 126.4
N14 C13 H13 126.4
C1 N14 C13 111.2(4)
C1 N14 C15 124.6(4)
C13 N14 C15 124.1(4)
N14 C15 C22 112.9(5)
N14 C15 C16 108.6(4)
C22 C15 C16 118.3(5)
N14 C15 H15 105.3
C22 C15 H15 105.3
C16 C15 H15 105.3
C15 C16 C17 115.4(4)
C15 C16 H16A 108.4
C17 C16 H16A 108.4
C15 C16 H16B 108.4
C17 C16 H16B 108.4
H16A C16 H16B 107.5
C18 C17 C16 115.9(5)
C18 C17 H17A 108.3
C16 C17 H17A 108.3
C18 C17 H17B 108.3
C16 C17 H17B 108.3
H17A C17 H17B 107.4
C19 C18 C17 117.3(6)
C19 C18 H18A 108.0
C17 C18 H18A 108.0
C19 C18 H18B 108.0
C17 C18 H18B 108.0
H18A C18 H18B 107.2
C20 C19 C18 116.7(7)
C20 C19 H19A 108.1
C18 C19 H19A 108.1
C20 C19 H19B 108.1
C18 C19 H19B 108.1
H19A C19 H19B 107.3
C19 C20 C21 116.5(8)
C19 C20 H20A 108.2
C21 C20 H20A 108.2
C19 C20 H20B 108.2
C21 C20 H20B 108.2
H20A C20 H20B 107.3
C22 C21 C20 117.6(6)
C22 C21 H21A 107.9
C20 C21 H21A 107.9
C22 C21 H21B 107.9
C20 C21 H21B 107.9
H21A C21 H21B 107.2
C15 C22 C21 118.5(5)
C15 C22 H22A 107.7
C21 C22 H22A 107.7
C15 C22 H22B 107.7
C21 C22 H22B 107.7
H22A C22 H22B 107.1
N32 C31 N44 106.4(3)
N32 C31 Ru1 128.5(3)
N44 C31 Ru1 124.5(3)
C31 N32 C33 129.4(3)
C31 N32 C42 114.6(3)
C33 N32 C42 115.4(3)
C34 C33 C38 122.1(4)
C34 C33 N32 118.7(4)
C38 C33 N32 118.7(4)
C35 C34 C33 117.9(4)
C35 C34 C39 120.8(4)
C33 C34 C39 121.3(4)
C34 C35 C36 121.6(5)
C34 C35 H35 119.2
C36 C35 H35 119.2
C37 C36 C35 118.6(4)
C37 C36 C40 121.4(6)
C35 C36 C40 119.9(5)
C36 C37 C38 122.1(5)
C36 C37 H37 119.0
C38 C37 H37 119.0
C37 C38 C33 117.7(4)
C37 C38 C41 121.6(4)
C33 C38 C41 120.7(4)
C34 C39 H39A 109.5
C34 C39 H39B 109.5
H39A C39 H39B 109.5
C34 C39 H39C 109.5
H39A C39 H39C 109.5
H39B C39 H39C 109.5
C36 C40 H40A 109.5
C36 C40 H40B 109.5
H40A C40 H40B 109.5
C36 C40 H40C 109.5
H40A C40 H40C 109.5
H40B C40 H40C 109.5
C38 C41 H41A 109.5
C38 C41 H41B 109.5
H41A C41 H41B 109.5
C38 C41 H41C 109.5
H41A C41 H41C 109.5
H41B C41 H41C 109.5
N32 C42 C43 102.4(3)
N32 C42 H42A 111.3
C43 C42 H42A 111.3
N32 C42 H42B 111.3
C43 C42 H42B 111.3
H42A C42 H42B 109.2
N44 C43 C42 102.7(3)
N44 C43 H43A 111.2
C42 C43 H43A 111.2
N44 C43 H43B 111.2
C42 C43 H43B 111.2
H43A C43 H43B 109.1
C31 N44 C45 129.9(3)
C31 N44 C43 113.7(3)
C45 N44 C43 115.1(3)
C50 C45 C46 121.2(4)
C50 C45 N44 119.9(4)
C46 C45 N44 117.8(4)
C47 C46 C45 118.4(4)
C47 C46 C51 119.4(4)
C45 C46 C51 122.0(4)
C48 C47 C46 121.4(4)
C48 C47 H47 119.3
C46 C47 H47 119.3
C47 C48 C49 119.2(4)
C47 C48 C52 120.0(5)
C49 C48 C52 120.8(5)
C48 C49 C50 121.3(4)
C48 C49 H49 119.3
C50 C49 H49 119.3
C49 C50 C45 118.5(4)
C49 C50 C53 119.7(4)
C45 C50 C53 121.8(4)
C46 C51 H51A 109.5
C46 C51 H51B 109.5
H51A C51 H51B 109.5
C46 C51 H51C 109.5
H51A C51 H51C 109.5
H51B C51 H51C 109.5
C48 C52 H52A 109.5
C48 C52 H52B 109.5
H52A C52 H52B 109.5
C48 C52 H52C 109.5
H52A C52 H52C 109.5
H52B C52 H52C 109.5
C50 C53 H53A 109.5
C50 C53 H53B 109.5
H53A C53 H53B 109.5
C50 C53 H53C 109.5
H53A C53 H53C 109.5
H53B C53 H53C 109.5
C62 C61 C69 100.1(4)
C62 C61 Ru1 139.4(5)
C69 C61 Ru1 120.5(4)
C63 C62 C67 120.0
C63 C62 C61 128.1(4)
C67 C62 C61 111.9(4)
C62 C63 C64 120.0
C62 C63 H63 120.0
C64 C63 H63 120.0
C63 C64 C65 120.0
C63 C64 H64 120.0
C65 C64 H64 120.0
C66 C65 C64 120.0
C66 C65 H65 120.0
C64 C65 H65 120.0
C67 C66 C65 120.0
C67 C66 H66 120.0
C65 C66 H66 120.0
C66 C67 C62 120.0
C66 C67 C68 131.1(4)
C62 C67 C68 108.8(4)
C69 C68 C70 124.8(8)
C69 C68 C67 106.3(6)
C70 C68 C67 128.8(6)
C68 C69 C61 112.8(6)
C68 C69 H69 123.6
C61 C69 H69 123.6
C71 C70 C75 120.0
C71 C70 C68 119.4(7)
C75 C70 C68 120.6(7)
C72 C71 C70 120.0
C72 C71 H71 120.0
C70 C71 H71 120.0
C71 C72 C73 120.0
C71 C72 H72 120.0
C73 C72 H72 120.0
C72 C73 C74 120.0
C72 C73 H73 120.0
C74 C73 H73 120.0
C73 C74 C75 120.0
C73 C74 H74 120.0
C75 C74 H74 120.0
C74 C75 C70 120.0
C74 C75 H75 120.0
C70 C75 H75 120.0
C161 Ru2 C101 99.12(17)
C161 Ru2 C131 98.09(17)
C101 Ru2 C131 161.53(15)
C161 Ru2 Cl12 96.09(16)
C101 Ru2 Cl12 86.24(11)
C131 Ru2 Cl12 85.34(11)
C161 Ru2 Cl11 102.97(16)
C101 Ru2 Cl11 85.42(11)
C131 Ru2 Cl11 97.19(11)
Cl12 Ru2 Cl11 160.18(4)
N114 C101 N102 103.5(3)
N114 C101 Ru2 122.8(3)
N102 C101 Ru2 133.7(3)
C101 N102 C112 111.5(4)
C101 N102 C103 127.7(3)
C112 N102 C103 120.7(4)
C108 C103 C104 122.1(4)
C108 C103 N102 119.3(4)
C104 C103 N102 118.4(4)
C105 C104 C103 117.9(4)
C105 C104 C109 120.9(4)
C103 C104 C109 121.1(4)
C106 C105 C104 121.6(5)
C106 C105 H105 119.2
C104 C105 H105 119.2
C107 C106 C105 118.7(4)
C107 C106 C110 120.9(5)
C105 C106 C110 120.4(5)
C106 C107 C108 121.9(4)
C106 C107 H107 119.0
C108 C107 H107 119.0
C103 C108 C107 117.8(4)
C103 C108 C111 121.1(4)
C107 C108 C111 121.1(4)
C104 C109 H10D 109.5
C104 C109 H10E 109.5
H10D C109 H10E 109.5
C104 C109 H10F 109.5
H10D C109 H10F 109.5
H10E C109 H10F 109.5
C106 C110 H11D 109.5
C106 C110 H11E 109.5
H11D C110 H11E 109.5
C106 C110 H11F 109.5
H11D C110 H11F 109.5
H11E C110 H11F 109.5
C108 C111 H11G 109.5
C108 C111 H11H 109.5
H11G C111 H11H 109.5
C108 C111 H11I 109.5
H11G C111 H11I 109.5
H11H C111 H11I 109.5
C113 C112 N102 106.2(4)
C113 C112 H112 126.9
N102 C112 H112 126.9
C112 C113 N114 106.9(4)
C112 C113 H113 126.5
N114 C113 H113 126.5
C101 N114 C113 111.8(4)
C101 N114 C115 124.6(3)
C113 N114 C115 123.6(4)
N114 C115 C116 111.8(4)
N114 C115 C122 109.0(4)
C116 C115 C122 116.1(5)
N114 C115 H115 106.4
C116 C115 H115 106.4
C122 C115 H115 106.4
C115 C116 C117 115.4(6)
C115 C116 H11J 108.4
C117 C116 H11J 108.4
C115 C116 H11K 108.4
C117 C116 H11K 108.4
H11J C116 H11K 107.5
C118 C117 C116 115.0(6)
C118 C117 H11L 108.5
C116 C117 H11L 108.5
C118 C117 H11M 108.5
C116 C117 H11M 108.5
H11L C117 H11M 107.5
C119 C118 C117 116.3(6)
C119 C118 H11N 108.2
C117 C118 H11N 108.2
C119 C118 H11O 108.2
C117 C118 H11O 108.2
H11N C118 H11O 107.4
C118 C119 C120 128.5(7)
C118 C119 H11P 105.2
C120 C119 H11P 105.2
C118 C119 H11Q 105.2
C120 C119 H11Q 105.2
H11P C119 H11Q 105.9
C119 C120 C121 117.8(6)
C119 C120 H12A 107.8
C121 C120 H12A 107.8
C119 C120 H12B 107.9
C121 C120 H12B 107.8
H12A C120 H12B 107.2
C115 C122 C121 116.2(6)
C115 C122 H12C 108.2
C121 C122 H12C 108.2
C115 C122 H12D 108.2
C121 C122 H12D 108.2
H12C C122 H12D 107.4
C120 C121 C122 117.8(7)
C120 C121 H12E 107.9
C122 C121 H12E 107.9
C120 C121 H12F 107.9
C122 C121 H12F 107.9
H12E C121 H12F 107.2
N144 C131 N132 106.3(3)
N144 C131 Ru2 129.1(3)
N132 C131 Ru2 123.3(3)
C131 N132 C133 129.8(3)
C131 N132 C142 113.9(3)
C133 N132 C142 114.9(3)
C134 C133 C138 120.7(4)
C134 C133 N132 120.2(4)
C138 C133 N132 117.7(4)
C135 C134 C133 118.0(5)
C135 C134 C139 120.0(5)
C133 C134 C139 121.9(4)
C136 C135 C134 122.0(5)
C136 C135 H135 119.0
C134 C135 H135 119.0
C137 C136 C135 118.9(5)
C137 C136 C140 120.2(6)
C135 C136 C140 120.8(6)
C136 C137 C138 121.2(5)
C136 C137 H137 119.4
C138 C137 H137 119.4
C137 C138 C133 119.2(5)
C137 C138 C141 119.4(4)
C133 C138 C141 121.3(4)
C134 C139 H13A 109.5
C134 C139 H13B 109.5
H13A C139 H13B 109.5
C134 C139 H13C 109.5
H13A C139 H13C 109.5
H13B C139 H13C 109.5
C136 C140 H14A 109.5
C136 C140 H14B 109.5
H14A C140 H14B 109.5
C136 C140 H14C 109.5
H14A C140 H14C 109.5
H14B C140 H14C 109.5
C138 C141 H14D 109.5
C138 C141 H14E 109.5
H14D C141 H14E 109.5
C138 C141 H14F 109.5
H14D C141 H14F 109.5
H14E C141 H14F 109.5
N132 C142 C143 102.9(3)
N132 C142 H14G 111.2
C143 C142 H14G 111.2
N132 C142 H14H 111.2
C143 C142 H14H 111.2
H14G C142 H14H 109.1
N144 C143 C142 102.8(3)
N144 C143 H14I 111.2
C142 C143 H14I 111.2
N144 C143 H14J 111.2
C142 C143 H14J 111.2
H14I C143 H14J 109.1
C131 N144 C145 129.9(4)
C131 N144 C143 114.0(4)
C145 N144 C143 115.0(3)
C146 C145 C150 121.2(4)
C146 C145 N144 119.4(4)
C150 C145 N144 118.7(4)
C147 C146 C145 118.8(4)
C147 C146 C151 120.3(4)
C145 C146 C151 120.9(4)
C146 C147 C148 121.8(5)
C146 C147 H147 119.1
C148 C147 H147 119.1
C149 C148 C147 118.2(4)
C149 C148 C152 121.3(5)
C147 C148 C152 120.5(5)
C148 C149 C150 122.1(5)
C148 C149 H149 119.0
C150 C149 H149 119.0
C149 C150 C145 118.0(4)
C149 C150 C153 120.4(4)
C145 C150 C153 121.7(4)
C146 C151 H15A 109.5
C146 C151 H15B 109.5
H15A C151 H15B 109.5
C146 C151 H15C 109.5
H15A C151 H15C 109.5
H15B C151 H15C 109.5
C148 C152 H15D 109.5
C148 C152 H15E 109.5
H15D C152 H15E 109.5
C148 C152 H15F 109.5
H15D C152 H15F 109.5
H15E C152 H15F 109.5
C150 C153 H15G 109.5
C150 C153 H15H 109.5
H15G C153 H15H 109.5
C150 C153 H15I 109.5
H15G C153 H15I 109.5
H15H C153 H15I 109.5
C162 C161 C169 104.0(4)
C162 C161 Ru2 134.0(4)
C169 C161 Ru2 121.9(4)
C163 C162 C167 120.5(5)
C163 C162 C161 131.6(5)
C167 C162 C161 107.9(5)
C162 C163 C164 118.1(6)
C162 C163 H163 120.9
C164 C163 H163 120.9
C165 C164 C163 120.9(7)
C165 C164 H164 119.6
C163 C164 H164 119.6
C164 C165 C166 121.9(6)
C164 C165 H165 119.1
C166 C165 H165 119.1
C167 C166 C165 117.6(6)
C167 C166 H166 121.2
C165 C166 H166 121.2
C166 C167 C162 120.9(6)
C166 C167 C168 131.1(6)
C162 C167 C168 107.7(4)
C169 C168 C167 108.9(5)
C169 C168 C170 124.8(6)
C167 C168 C170 126.2(5)
C168 C169 C161 111.4(5)
C168 C169 H169 124.3
C161 C169 H169 124.3
C171 C170 C175 118.0(5)
C171 C170 C168 123.1(6)
C175 C170 C168 118.9(5)
C170 C171 C172 121.7(6)
C170 C171 H171 119.2
C172 C171 H171 119.2
C173 C172 C171 118.9(6)
C173 C172 H172 120.5
C171 C172 H172 120.5
C174 C173 C172 120.6(7)
C174 C173 H173 119.7
C172 C173 H173 119.7
C173 C174 C175 120.3(7)
C173 C174 H174 119.9
C175 C174 H174 119.9
C174 C175 C170 120.5(6)
C174 C175 H175 119.7
C170 C175 H175 119.7

loop_
_geom_bond_atom_site_label_1
_geom_bond_atom_site_label_2
_geom_bond_distance
Ru1 C61 1.857(5)
Ru1 C1 2.099(4)
Ru1 C31 2.125(4)
Ru1 Cl2 2.3979(11)
Ru1 Cl1 2.4013(11)
C1 N14 1.355(6)
C1 N2 1.364(6)
N2 C12 1.391(6)
N2 C3 1.450(6)
C3 C4 1.379(8)
C3 C8 1.387(8)
C4 C5 1.400(8)
C4 C9 1.508(10)
C5 C6 1.371(10)
C5 H5 0.9500
C6 C7 1.374(9)
C6 C10 1.513(7)
C7 C8 1.398(7)
C7 H7 0.9500
C8 C11 1.508(8)
C9 H9A 0.9800
C9 H9B 0.9800
C9 H9C 0.9800
C10 H10A 0.9800
C10 H10B 0.9800
C10 H10C 0.9800
C11 H11A 0.9800
C11 H11B 0.9800
C11 H11C 0.9800
C12 C13 1.330(8)
C12 H12 0.9500
C13 N14 1.386(6)
C13 H13 0.9500
N14 C15 1.481(6)
C15 C22 1.487(8)
C15 C16 1.536(8)
C15 H15 1.0000
C16 C17 1.543(7)
C16 H16A 0.9900
C16 H16B 0.9900
C17 C18 1.522(8)
C17 H17A 0.9900
C17 H17B 0.9900
C18 C19 1.486(11)
C18 H18A 0.9900
C18 H18B 0.9900
C19 C20 1.480(12)
C19 H19A 0.9900
C19 H19B 0.9900
C20 C21 1.562(10)
C20 H20A 0.9900
C20 H20B 0.9900
C21 C22 1.519(9)
C21 H21A 0.9900
C21 H21B 0.9900
C22 H22A 0.9900
C22 H22B 0.9900
C31 N32 1.343(5)
C31 N44 1.353(5)
N32 C33 1.436(5)
N32 C42 1.471(5)
C33 C34 1.392(6)
C33 C38 1.395(6)
C34 C35 1.392(6)
C34 C39 1.513(7)
C35 C36 1.393(8)
C35 H35 0.9500
C36 C37 1.378(8)
C36 C40 1.506(7)
C37 C38 1.392(6)
C37 H37 0.9500
C38 C41 1.491(7)
C39 H39A 0.9800
C39 H39B 0.9800
C39 H39C 0.9800
C40 H40A 0.9800
C40 H40B 0.9800
C40 H40C 0.9800
C41 H41A 0.9800
C41 H41B 0.9800
C41 H41C 0.9800
C42 C43 1.513(6)
C42 H42A 0.9900
C42 H42B 0.9900
C43 N44 1.478(5)
C43 H43A 0.9900
C43 H43B 0.9900
N44 C45 1.433(5)
C45 C50 1.396(6)
C45 C46 1.406(6)
C46 C47 1.399(6)
C46 C51 1.501(6)
C47 C48 1.384(7)
C47 H47 0.9500
C48 C49 1.393(7)
C48 C52 1.517(6)
C49 C50 1.399(6)
C49 H49 0.9500
C50 C53 1.508(6)
C51 H51A 0.9800
C51 H51B 0.9800
C51 H51C 0.9800
C52 H52A 0.9800
C52 H52B 0.9800
C52 H52C 0.9800
C53 H53A 0.9800
C53 H53B 0.9800
C53 H53C 0.9800
C61 C62 1.438(6)
C61 C69 1.574(7)
C62 C63 1.3900
C62 C67 1.3900
C63 C64 1.3900
C63 H63 0.9500
C64 C65 1.3900
C64 H64 0.9500
C65 C66 1.3900
C65 H65 0.9500
C66 C67 1.3900
C66 H66 0.9500
C67 C68 1.492(9)
C68 C69 1.314(7)
C68 C70 1.460(9)
C69 H69 0.9500
C70 C71 1.3900
C70 C75 1.3900
C71 C72 1.3900
C71 H71 0.9500
C72 C73 1.3900
C72 H72 0.9500
C73 C74 1.3900
C73 H73 0.9500
C74 C75 1.3900
C74 H74 0.9500
C75 H75 0.9500
Ru2 C161 1.848(4)
Ru2 C101 2.106(4)
Ru2 C131 2.117(4)
Ru2 Cl12 2.3968(11)
Ru2 Cl11 2.4087(10)
C101 N114 1.355(5)
C101 N102 1.365(5)
N102 C112 1.394(5)
N102 C103 1.442(5)
C103 C108 1.391(6)
C103 C104 1.401(6)
C104 C105 1.392(6)
C104 C109 1.508(6)
C105 C106 1.391(7)
C105 H105 0.9500
C106 C107 1.386(7)
C106 C110 1.514(7)
C107 C108 1.395(6)
C107 H107 0.9500
C108 C111 1.505(7)
C109 H10D 0.9800
C109 H10E 0.9800
C109 H10F 0.9800
C110 H11D 0.9800
C110 H11E 0.9800
C110 H11F 0.9800
C111 H11G 0.9800
C111 H11H 0.9800
C111 H11I 0.9800
C112 C113 1.344(7)
C112 H112 0.9500
C113 N114 1.385(5)
C113 H113 0.9500
N114 C115 1.480(5)
C115 C116 1.524(8)
C115 C122 1.524(8)
C115 H115 1.0000
C116 C117 1.587(10)
C116 H11J 0.9900
C116 H11K 0.9900
C117 C118 1.528(9)
C117 H11L 0.9900
C117 H11M 0.9900
C118 C119 1.421(10)
C118 H11N 0.9900
C118 H11O 0.9900
C119 C120 1.502(10)
C119 H11P 0.9900
C119 H11Q 0.9900
C120 C121 1.515(9)
C120 H12A 0.9900
C120 H12B 0.9900
C122 C121 1.562(9)
C122 H12C 0.9900
C122 H12D 0.9900
C121 H12E 0.9900
C121 H12F 0.9900
C131 N144 1.351(5)
C131 N132 1.357(5)
N132 C133 1.437(5)
N132 C142 1.476(5)
C133 C134 1.403(6)
C133 C138 1.408(7)
C134 C135 1.401(7)
C134 C139 1.504(8)
C135 C136 1.392(9)
C135 H135 0.9500
C136 C137 1.385(8)
C136 C140 1.524(8)
C137 C138 1.394(6)
C137 H137 0.9500
C138 C141 1.505(7)
C139 H13A 0.9800
C139 H13B 0.9800
C139 H13C 0.9800
C140 H14A 0.9800
C140 H14B 0.9800
C140 H14C 0.9800
C141 H14D 0.9800
C141 H14E 0.9800
C141 H14F 0.9800
C142 C143 1.510(7)
C142 H14G 0.9900
C142 H14H 0.9900
C143 N144 1.478(6)
C143 H14I 0.9900
C143 H14J 0.9900
N144 C145 1.435(5)
C145 C146 1.398(6)
C145 C150 1.402(6)
C146 C147 1.387(6)
C146 C151 1.510(6)
C147 C148 1.395(7)
C147 H147 0.9500
C148 C149 1.390(8)
C148 C152 1.505(7)
C149 C150 1.400(7)
C149 H149 0.9500
C150 C153 1.504(7)
C151 H15A 0.9800
C151 H15B 0.9800
C151 H15C 0.9800
C152 H15D 0.9800
C152 H15E 0.9800
C152 H15F 0.9800
C153 H15G 0.9800
C153 H15H 0.9800
C153 H15I 0.9800
C161 C162 1.478(7)
C161 C169 1.501(7)
C162 C163 1.350(8)
C162 C167 1.436(7)
C163 C164 1.454(9)
C163 H163 0.9500
C164 C165 1.328(11)
C164 H164 0.9500
C165 C166 1.425(11)
C165 H165 0.9500
C166 C167 1.373(8)
C166 H166 0.9500
C167 C168 1.478(8)
C168 C169 1.328(7)
C168 C170 1.480(7)
C169 H169 0.9500
C170 C171 1.377(8)
C170 C175 1.407(9)
C171 C172 1.397(9)
C171 H171 0.9500
C172 C173 1.380(11)
C172 H172 0.9500
C173 C174 1.372(9)
C173 H173 0.9500
C174 C175 1.381(9)
C174 H174 0.9500
C175 H175 0.9500

loop_
_geom_torsion_atom_site_label_1
_geom_torsion_atom_site_label_2
_geom_torsion_atom_site_label_3
_geom_torsion_atom_site_label_4
_geom_torsion
N14 C1 N2 C12 -0.2(6)
Ru1 C1 N2 C12 175.9(5)
N14 C1 N2 C3 -175.9(5)
Ru1 C1 N2 C3 0.1(9)
C1 N2 C3 C4 -92.2(7)
C12 N2 C3 C4 92.4(7)
C1 N2 C3 C8 94.2(7)
C12 N2 C3 C8 -81.2(7)
C8 C3 C4 C5 -2.8(7)
N2 C3 C4 C5 -176.1(4)
C8 C3 C4 C9 177.7(5)
N2 C3 C4 C9 4.4(7)
C3 C4 C5 C6 0.8(8)
C9 C4 C5 C6 -179.7(6)
C4 C5 C6 C7 0.9(8)
C4 C5 C6 C10 -178.1(5)
C5 C6 C7 C8 -0.8(8)
C10 C6 C7 C8 178.3(5)
C4 C3 C8 C7 2.9(7)
N2 C3 C8 C7 176.3(4)
C4 C3 C8 C11 -177.8(5)
N2 C3 C8 C11 -4.5(7)
C6 C7 C8 C3 -1.1(8)
C6 C7 C8 C11 179.7(5)
C1 N2 C12 C13 -0.1(8)
C3 N2 C12 C13 176.0(6)
N2 C12 C13 N14 0.4(8)
N2 C1 N14 C13 0.5(6)
Ru1 C1 N14 C13 -176.1(4)
N2 C1 N14 C15 176.6(5)
Ru1 C1 N14 C15 0.0(7)
C12 C13 N14 C1 -0.6(8)
C12 C13 N14 C15 -176.7(6)
C1 N14 C15 C22 107.1(6)
C13 N14 C15 C22 -77.3(7)
C1 N14 C15 C16 -119.7(6)
C13 N14 C15 C16 55.9(8)
N14 C15 C16 C17 -175.6(5)
C22 C15 C16 C17 -45.2(8)
C15 C16 C17 C18 102.5(6)
C16 C17 C18 C19 -64.9(8)
C17 C18 C19 C20 63.9(10)
C18 C19 C20 C21 -102.2(10)
C19 C20 C21 C22 49.2(11)
N14 C15 C22 C21 68.9(7)
C16 C15 C22 C21 -59.4(7)
C20 C21 C22 C15 58.1(9)
N44 C31 N32 C33 172.9(4)
Ru1 C31 N32 C33 -15.8(6)
N44 C31 N32 C42 2.2(5)
Ru1 C31 N32 C42 173.5(3)
C31 N32 C33 C34 -80.6(6)
C42 N32 C33 C34 90.0(5)
C31 N32 C33 C38 107.5(5)
C42 N32 C33 C38 -81.9(5)
C38 C33 C34 C35 -1.9(7)
N32 C33 C34 C35 -173.5(4)
C38 C33 C34 C39 178.0(5)
N32 C33 C34 C39 6.3(7)
C33 C34 C35 C36 1.5(8)
C39 C34 C35 C36 -178.4(5)
C34 C35 C36 C37 -0.2(8)
C34 C35 C36 C40 179.5(6)
C35 C36 C37 C38 -0.8(8)
C40 C36 C37 C38 179.5(6)
C36 C37 C38 C33 0.4(8)
C36 C37 C38 C41 -179.0(5)
C34 C33 C38 C37 1.0(7)
N32 C33 C38 C37 172.6(4)
C34 C33 C38 C41 -179.6(5)
N32 C33 C38 C41 -8.0(7)
C31 N32 C42 C43 -4.4(5)
C33 N32 C42 C43 -176.4(4)
N32 C42 C43 N44 4.4(4)
N32 C31 N44 C45 -164.7(4)
Ru1 C31 N44 C45 23.6(6)
N32 C31 N44 C43 1.1(4)
Ru1 C31 N44 C43 -170.6(3)
C42 C43 N44 C31 -3.7(5)
C42 C43 N44 C45 164.3(4)
C31 N44 C45 C50 -108.9(5)
C43 N44 C45 C50 85.4(5)
C31 N44 C45 C46 83.0(5)
C43 N44 C45 C46 -82.7(5)
C50 C45 C46 C47 0.4(6)
N44 C45 C46 C47 168.4(4)
C50 C45 C46 C51 -175.1(4)
N44 C45 C46 C51 -7.1(6)
C45 C46 C47 C48 0.2(7)
C51 C46 C47 C48 175.8(4)
C46 C47 C48 C49 0.4(7)
C46 C47 C48 C52 179.7(4)
C47 C48 C49 C50 -1.6(7)
C52 C48 C49 C50 179.1(4)
C48 C49 C50 C45 2.2(6)
C48 C49 C50 C53 -174.8(4)
C46 C45 C50 C49 -1.6(6)
N44 C45 C50 C49 -169.3(4)
C46 C45 C50 C53 175.3(4)
N44 C45 C50 C53 7.6(6)
C1 Ru1 C61 C62 91.5(6)
C31 Ru1 C61 C62 -87.6(6)
Cl2 Ru1 C61 C62 1.5(6)
Cl1 Ru1 C61 C62 176.7(6)
C1 Ru1 C61 C69 -87.6(4)
C31 Ru1 C61 C69 93.3(4)
Cl2 Ru1 C61 C69 -177.7(4)
Cl1 Ru1 C61 C69 -2.5(4)
C69 C61 C62 C63 179.5(4)
Ru1 C61 C62 C63 0.3(8)
C69 C61 C62 C67 -1.1(5)
Ru1 C61 C62 C67 179.7(4)
C67 C62 C63 C64 0.0
C61 C62 C63 C64 179.4(5)
C62 C63 C64 C65 0.0
C63 C64 C65 C66 0.0
C64 C65 C66 C67 0.0
C65 C66 C67 C62 0.0
C65 C66 C67 C68 178.5(6)
C63 C62 C67 C66 0.0
C61 C62 C67 C66 -179.5(4)
C63 C62 C67 C68 -178.8(5)
C61 C62 C67 C68 1.8(5)
C66 C67 C68 C69 179.7(5)
C62 C67 C68 C69 -1.7(7)
C66 C67 C68 C70 0.7(12)
C62 C67 C68 C70 179.2(8)
C70 C68 C69 C61 -179.9(8)
C67 C68 C69 C61 1.1(8)
C62 C61 C69 C68 -0.1(7)
Ru1 C61 C69 C68 179.4(5)
C69 C68 C70 C71 21.4(12)
C67 C68 C70 C71 -159.7(7)
C69 C68 C70 C75 -159.1(7)
C67 C68 C70 C75 19.8(12)
C75 C70 C71 C72 0.0
C68 C70 C71 C72 179.5(10)
C70 C71 C72 C73 0.0
C71 C72 C73 C74 0.0
C72 C73 C74 C75 0.0
C73 C74 C75 C70 0.0
C71 C70 C75 C74 0.0
C68 C70 C75 C74 -179.5(10)
N114 C101 N102 C112 -0.1(5)
Ru2 C101 N102 C112 -178.6(4)
N114 C101 N102 C103 -176.8(4)
Ru2 C101 N102 C103 4.7(7)
C101 N102 C103 C108 -97.4(5)
C112 N102 C103 C108 86.2(5)
C101 N102 C103 C104 87.2(5)
C112 N102 C103 C104 -89.2(5)
C108 C103 C104 C105 2.4(6)
N102 C103 C104 C105 177.6(4)
C108 C103 C104 C109 -177.4(4)
N102 C103 C104 C109 -2.1(6)
C103 C104 C105 C106 -1.4(7)
C109 C104 C105 C106 178.3(4)
C104 C105 C106 C107 -0.7(7)
C104 C105 C106 C110 178.6(5)
C105 C106 C107 C108 2.0(7)
C110 C106 C107 C108 -177.3(5)
C104 C103 C108 C107 -1.2(6)
N102 C103 C108 C107 -176.4(4)
C104 C103 C108 C111 -180.0(4)
N102 C103 C108 C111 4.8(6)
C106 C107 C108 C103 -1.1(7)
C106 C107 C108 C111 177.8(4)
C101 N102 C112 C113 -0.2(6)
C103 N102 C112 C113 176.7(4)
N102 C112 C113 N114 0.5(6)
N102 C101 N114 C113 0.4(5)
Ru2 C101 N114 C113 179.1(3)
N102 C101 N114 C115 -178.8(4)
Ru2 C101 N114 C115 0.0(6)
C112 C113 N114 C101 -0.6(6)
C112 C113 N114 C115 178.6(4)
C101 N114 C115 C116 113.3(5)
C113 N114 C115 C116 -65.8(6)
C101 N114 C115 C122 -116.9(5)
C113 N114 C115 C122 64.0(6)
N114 C115 C116 C117 81.4(6)
C122 C115 C116 C117 -44.6(8)
C115 C116 C117 C118 113.5(7)
C116 C117 C118 C119 -48.3(9)
C117 C118 C119 C120 -45.0(11)
C118 C119 C120 C121 82.5(10)
N114 C115 C122 C121 -179.0(5)
C116 C115 C122 C121 -51.6(8)
C119 C120 C121 C122 -78.3(9)
C115 C122 C121 C120 94.4(8)
N144 C131 N132 C133 -165.5(4)
Ru2 C131 N132 C133 26.2(6)
N144 C131 N132 C142 0.1(5)
Ru2 C131 N132 C142 -168.2(3)
C131 N132 C133 C134 -113.5(5)
C142 N132 C133 C134 81.0(5)
C131 N132 C133 C138 80.1(5)
C142 N132 C133 C138 -85.4(5)
C138 C133 C134 C135 -1.1(6)
N132 C133 C134 C135 -167.1(4)
C138 C133 C134 C139 174.2(4)
N132 C133 C134 C139 8.2(6)
C133 C134 C135 C136 1.5(7)
C139 C134 C135 C136 -173.9(5)
C134 C135 C136 C137 -1.5(8)
C134 C135 C136 C140 176.4(5)
C135 C136 C137 C138 1.2(7)
C140 C136 C137 C138 -176.7(5)
C136 C137 C138 C133 -0.9(7)
C136 C137 C138 C141 175.9(4)
C134 C133 C138 C137 0.8(6)
N132 C133 C138 C137 167.1(4)
C134 C133 C138 C141 -176.0(4)
N132 C133 C138 C141 -9.6(6)
C131 N132 C142 C143 -1.9(5)
C133 N132 C142 C143 166.0(4)
N132 C142 C143 N144 2.7(5)
N132 C131 N144 C145 169.5(4)
Ru2 C131 N144 C145 -23.2(6)
N132 C131 N144 C143 1.9(5)
Ru2 C131 N144 C143 169.3(3)
C142 C143 N144 C131 -3.0(5)
C142 C143 N144 C145 -172.5(4)
C131 N144 C145 C146 -74.0(6)
C143 N144 C145 C146 93.4(5)
C131 N144 C145 C150 115.0(5)
C143 N144 C145 C150 -77.6(5)
C150 C145 C146 C147 -2.0(7)
N144 C145 C146 C147 -172.8(4)
C150 C145 C146 C151 177.4(4)
N144 C145 C146 C151 6.7(6)
C145 C146 C147 C148 1.4(8)
C151 C146 C147 C148 -178.1(5)
C146 C147 C148 C149 0.1(8)
C146 C147 C148 C152 -178.7(5)
C147 C148 C149 C150 -0.9(8)
C152 C148 C149 C150 177.9(5)
C148 C149 C150 C145 0.3(7)
C148 C149 C150 C153 179.9(5)
C146 C145 C150 C149 1.2(7)
N144 C145 C150 C149 172.1(4)
C146 C145 C150 C153 -178.4(4)
N144 C145 C150 C153 -7.5(6)
C101 Ru2 C161 C162 -91.8(5)
C131 Ru2 C161 C162 94.9(5)
Cl12 Ru2 C161 C162 -178.9(4)
Cl11 Ru2 C161 C162 -4.4(5)
C101 Ru2 C161 C169 88.3(4)
C131 Ru2 C161 C169 -85.0(4)
Cl12 Ru2 C161 C169 1.1(4)
Cl11 Ru2 C161 C169 175.6(3)
C169 C161 C162 C163 -177.8(6)
Ru2 C161 C162 C163 2.2(9)
C169 C161 C162 C167 0.5(5)
Ru2 C161 C162 C167 -179.5(4)
C167 C162 C163 C164 -1.4(9)
C161 C162 C163 C164 176.8(6)
C162 C163 C164 C165 -0.2(11)
C163 C164 C165 C166 -0.1(13)
C164 C165 C166 C167 1.9(12)
C165 C166 C167 C162 -3.5(9)
C165 C166 C167 C168 -177.0(6)
C163 C162 C167 C166 3.3(8)
C161 C162 C167 C166 -175.2(5)
C163 C162 C167 C168 178.2(5)
C161 C162 C167 C168 -0.3(5)
C166 C167 C168 C169 174.2(6)
C162 C167 C168 C169 0.0(6)
C166 C167 C168 C170 -9.0(9)
C162 C167 C168 C170 176.8(5)
C167 C168 C169 C161 0.3(6)
C170 C168 C169 C161 -176.6(5)
C162 C161 C169 C168 -0.5(6)
Ru2 C161 C169 C168 179.5(4)
C169 C168 C170 C171 148.3(6)
C167 C168 C170 C171 -28.0(9)
C169 C168 C170 C175 -29.0(8)
C167 C168 C170 C175 154.7(6)
C175 C170 C171 C172 0.8(10)
C168 C170 C171 C172 -176.5(6)
C170 C171 C172 C173 -1.0(12)
C171 C172 C173 C174 1.2(13)
C172 C173 C174 C175 -1.2(14)
C173 C174 C175 C170 1.0(12)
C171 C170 C175 C174 -0.8(10)
C168 C170 C175 C174 176.7(7)
